data_2100429
loop_
_publ_author_name
'Surmin, Audrey'
'Fertey, Pierre'
'Schaniel, Dominik'
'Woike, Theo'

_publ_section_title
;
 Modulated structure of potassium sodium strontium barium niobates
 (KNSBN): harmonic solution
;
_journal_coeditor_code CK5014
_journal_issue 2
_journal_name_full 'Acta Crystallographica Section B'
_journal_page_first 228
_journal_page_last 235
_journal_paper_doi 10.1107/S0108768106001510
_journal_volume 62
_journal_year 2006
_chemical_formula_sum 'Ba0.26 K0.09 Na0.08 Nb2 O6 Sr0.67'
_chemical_formula_weight 381.6
_chemical_name_systematic ' ?'
_symmetry_cell_setting tetragonal
_symmetry_space_group_name_H-M X4bm
_cell_angle_alpha 90
_cell_angle_beta 90
_cell_angle_gamma 90
_cell_formula_units_Z 10
_cell_length_a 12.4292(8)
_cell_length_b 12.4292(8)
_cell_length_c 7.8524(3)
_cell_measurement_reflns_used 2000
_cell_measurement_temperature 293
_cell_modulation_dimension 2
_cell_volume 1213.08(12)
_computing_publication_material '(Jana2000; Petricek and Dusek, 2000)'
_computing_structure_refinement '(Jana2000; Petricek and Dusek, 2000)'
_diffrn_ambient_temperature 293
_diffrn_measurement_device_type 'Nonius CCD'
_diffrn_measurement_method 'w scan, intergration method'
_diffrn_radiation_type 'Mo K\a'
_diffrn_radiation_wavelength 0.71069
_diffrn_reflns_av_R_equivalents 0.0377
_diffrn_reflns_av_sigmaI/netI 0.0155
_diffrn_reflns_limit_h_max 22
_diffrn_reflns_limit_h_min -22
_diffrn_reflns_limit_index_m_1_max 1
_diffrn_reflns_limit_index_m_1_min -1
_diffrn_reflns_limit_index_m_2_max 1
_diffrn_reflns_limit_index_m_2_min -1
_diffrn_reflns_limit_k_max 19
_diffrn_reflns_limit_k_min -22
_diffrn_reflns_limit_l_max 14
_diffrn_reflns_limit_l_min -14
_diffrn_reflns_number 96783
_diffrn_reflns_theta_max 40.46
_diffrn_reflns_theta_min 3.28
_exptl_absorpt_coefficient_mu 14.106
_exptl_absorpt_correction_T_max 0.152
_exptl_absorpt_correction_T_min 0.106
_exptl_absorpt_correction_type sphere
_exptl_absorpt_process_details '(Jana2000; Petricek and Dusek, 2000)'
_exptl_crystal_colour transparent
_exptl_crystal_density_diffrn 5.221
_exptl_crystal_description Sphere
_exptl_crystal_F_000 1719
_exptl_crystal_size_rad 0.117
_refine_diff_density_max 3.07
_refine_diff_density_min -5.07
_refine_ls_extinction_coef 0.069(3)
_refine_ls_extinction_method 'B-C type 1 Lorentzian isotropic (Becker & Coppens, 1974)'
_refine_ls_goodness_of_fit_ref 2.32
_refine_ls_number_parameters 129
_refine_ls_number_reflns 6196
_refine_ls_R_factor_all 0.0548
_refine_ls_R_factor_gt 0.0548
_refine_ls_shift/su_max 0.0059
_refine_ls_shift/su_mean 0.0010
_refine_ls_structure_factor_coef F
_refine_ls_weighting_details w=1/(\s^2^(F)+0.0004F^2^)
_refine_ls_weighting_scheme sigma
_refine_ls_wR_factor_gt 0.0743
_refine_ls_wR_factor_ref 0.0743
_reflns_number_gt 6196
_reflns_number_total 7577
_reflns_threshold_expression I>3\s(I)
_cod_data_source_file ck5014.cif
_cod_data_source_block (KNSBN72)
_cod_depositor_comments
;
The following automatic conversions were performed:
'_exptl_absorpt_correction_type' value 'Sphere' changed to 'sphere'
according to '/home/saulius/struct/CIF-dictionaries/cif_core.dic'
dictionary named 'cif_core.dic' version 2.4.1 from 2010-06-29.

Automatic conversion script
Id: cif_fix_enum 1527 2010-12-29 10:47:43Z saulius 

The following automatic conversions were performed:

'_exptl_absorpt_correction_type' value 'Sphere' changed to 'sphere'
according to /home/saulius/struct/CIF-dictionaries/cif_core.dic
dictionary named 'cif_core.dic' version 2.4.1 from 2010-06-29.

Automatic conversion script
Id: cif_fix_values 1715 2011-07-08 13:25:40Z adriana 
;
_cod_database_code 2100429
_cod_database_fobs_code 2100429

loop_
_space_group_symop_ssg_id
_space_group_symop_ssg_operation_algebraic
1 x1,x2,x3,x4,x5
2 -x2,x1,x3,x5,-x4
3 1/2-x1,1/2+x2,x3,-x5,-x4
4 -x1,-x2,x3,-x4,-x5
5 1/2-x2,1/2-x1,x3,-x4,x5
6 x2,-x1,x3,-x5,x4
7 1/2+x1,1/2-x2,x3,x5,x4
8 1/2+x2,1/2+x1,x3,x4,-x5
9 x1,x2,1/2+x3,1/2+x4,1/2+x5
10 -x2,x1,1/2+x3,1/2+x5,1/2-x4
11 1/2-x1,1/2+x2,1/2+x3,1/2-x5,1/2-x4
12 -x1,-x2,1/2+x3,1/2-x4,1/2-x5
13 1/2-x2,1/2-x1,1/2+x3,1/2-x4,1/2+x5
14 x2,-x1,1/2+x3,1/2-x5,1/2+x4
15 1/2+x1,1/2-x2,1/2+x3,1/2+x5,1/2+x4
16 1/2+x2,1/2+x1,1/2+x3,1/2+x4,1/2-x5

loop_
_atom_site_type_symbol
_atom_site_label
_atom_site_fract_x
_atom_site_fract_y
_atom_site_fract_z
_atom_site_U_iso_or_equiv
_atom_site_adp_type
_atom_site_calc_flag
_atom_site_occupancy
Nb Nb1 0 0.5 0.00128(12) 0.00738(8) Uani d 1
Nb Nb2 0.074907(18) 0.211795(17) -0.00681(10) 0.00831(6) Uani d 1
Sr Sr1 0 0 0.23820(13) 0.00745(13) Uani d 0.712(4)
O O1 0.34394(15) 0.00525(14) -0.0263(3) 0.0090(3) Uiso d 1
O O2 0.13855(16) 0.06807(15) -0.0286(3) 0.0106(3) Uiso d 1
O O3 0.28142(15) 0.78142(15) -0.0207(4) 0.0093(4) Uiso d 1
O O4 0 0.5 0.2334(7) 0.0184(8) Uiso d 1
O O5 0.29630(13) 0.42457(15) 0.2277(3) 0.0091(4) Uiso d 1
Ba Ba 0.17129(3) 0.67129(3) 0.240438 0.02574(9) Uani d 0.247(8)
Sr Sr2 0.17129(3) 0.67129(3) 0.240438 0.02574(9) Uani d 0.560(8)
Na Na1 0 0 0.23820(13) 0.00745(13) Uani d 0.1975
Na K 0.17129(3) 0.67129(3) 0.240438 0.02574(9) Uani d 0.12

loop_
_atom_site_aniso_label
_atom_site_aniso_U_11
_atom_site_aniso_U_22
_atom_site_aniso_U_33
_atom_site_aniso_U_12
_atom_site_aniso_U_13
_atom_site_aniso_U_23
_atom_site_aniso_type_symbol
Nb1 0.00770(11) 0.00770(11) 0.00672(17) -0.00021(11) 0 0 Nb
Nb2 0.00844(10) 0.00717(10) 0.00933(12) 0.00080(5) 0.00013(11) -0.00158(11) Nb
Sr1 0.00702(18) 0.00702(18) 0.0083(3) 0 0 0 Sr
Ba 0.03204(13) 0.03204(13) 0.0131(2) -0.0214(2) 0.00100(15) 0.00100(15) Ba
Sr2 0.03204(13) 0.03204(13) 0.0131(2) -0.0214(2) 0.00100(15) 0.00100(15) Sr
Na1 0.00702(18) 0.00702(18) 0.0083(3) 0 0 0 Na
K 0.03204(13) 0.03204(13) 0.0131(2) -0.0214(2) 0.00100(15) 0.00100(15) Na

loop_
_atom_site_displace_Fourier_atom_site_label
_atom_site_displace_Fourier_axis
_atom_site_displace_Fourier_wave_vector_seq_id
_atom_site_displace_Fourier_param_cos
_atom_site_displace_Fourier_param_sin
Nb1 x 1 0 -0.00164(3)
Nb1 y 1 0 -0.00164(3)
Nb1 z 1 -0.00030(6) 0
Nb1 x 2 0 0.00116(3)
Nb1 y 2 0 -0.00116(3)
Nb1 z 2 -0.00026(6) 0
Nb2 x 1 -0.00154(2) -0.00082(2)
Nb2 y 1 0.00056(2) 0.00106(2)
Nb2 z 1 -0.00036(3) -0.00061(3)
Nb2 x 2 0.00136(2) -0.00106(2)
Nb2 y 2 -0.00041(2) 0.00051(2)
Nb2 z 2 0.00055(3) -0.00070(3)
Sr1 x 1 0 0.00026(3)
Sr1 y 1 0 0.00047(3)
Sr1 z 1 -0.00022(7) 0
Sr1 x 2 0 0.00047(3)
Sr1 y 2 0 -0.00026(3)
Sr1 z 2 -0.00022(7) 0
O1 x 1 -0.00196(19) -0.00126(19)
O1 y 1 -0.00055(19) 0.00210(19)
O1 z 1 0.0077(3) 0.0249(3)
O1 x 2 0.00045(18) -0.00015(19)
O1 y 2 0.00145(18) -0.00329(18)
O1 z 2 -0.0085(3) -0.0314(3)
O2 x 1 -0.00120(18) -0.00078(18)
O2 y 1 0.00011(18) -0.00053(18)
O2 z 1 0.0139(3) 0.0212(3)
O2 x 2 0.00272(18) 0.00174(18)
O2 y 2 0.00121(18) -0.00084(18)
O2 z 2 -0.0218(3) 0.0090(3)
O3 x 1 0.00057(17) 0.00102(18)
O3 y 1 0.00057(17) 0.00102(18)
O3 z 1 -0.0168(4) -0.0108(3)
O3 x 2 -0.00017(17) 0.00180(18)
O3 y 2 -0.00017(17) -0.00180(18)
O3 z 2 0.0172(4) 0
O4 x 1 0 -0.0178(3)
O4 y 1 0 -0.0178(3)
O4 z 1 0.0048(8) 0
O4 x 2 0 0.0124(3)
O4 y 2 0 -0.0124(3)
O4 z 2 0.0060(8) 0
O5 x 1 -0.00283(16) 0.01273(16)
O5 y 1 0.01675(19) -0.0082(2)
O5 z 1 -0.0010(3) 0.0020(4)
O5 x 2 0.00482(16) -0.00632(17)
O5 y 2 -0.01620(19) 0.01583(19)
O5 z 2 -0.0003(3) 0.0025(4)
Ba x 1 0.00108(2) 0.00140(2)
Ba y 1 0.00108(2) 0.00140(2)
Ba z 1 0.00343(7) -0.00242(7)
Ba x 2 -0.00195(2) 0.00694(4)
Ba y 2 -0.00195(2) -0.00694(4)
Ba z 2 -0.00037(7) 0
Sr2 x 1 0.00108(2) 0.00140(2)
Sr2 y 1 0.00108(2) 0.00140(2)
Sr2 z 1 0.00343(7) -0.00242(7)
Sr2 x 2 -0.00195(2) 0.00694(4)
Sr2 y 2 -0.00195(2) -0.00694(4)
Sr2 z 2 -0.00037(7) 0
Na1 x 1 0 0.00026(3)
Na1 y 1 0 0.00047(3)
Na1 z 1 -0.00022(7) 0
Na1 x 2 0 0.00047(3)
Na1 y 2 0 -0.00026(3)
Na1 z 2 -0.00022(7) 0
K x 1 0.00108(2) 0.00140(2)
K y 1 0.00108(2) 0.00140(2)
K z 1 0.00343(7) -0.00242(7)
K x 2 -0.00195(2) 0.00694(4)
K y 2 -0.00195(2) -0.00694(4)
K z 2 -0.00037(7) 0

loop_
_atom_site_Fourier_wave_vector_seq_id
_atom_site_Fourier_wave_vector_x
_atom_site_Fourier_wave_vector_z
1 0.30720 0.00000
2 0.30720 0.00000

loop_
_atom_site_U_Fourier_atom_site_label
_atom_site_U_Fourier_tens_elem
_atom_site_U_Fourier_wave_vector_seq_id
_atom_site_U_Fourier_param_cos
_atom_site_U_Fourier_param_sin
Ba U11 1 -0.00890(14) -0.01454(16)
Ba U22 1 -0.00890(14) -0.01454(16)
Ba U33 1 -0.0019(2) -0.0014(2)
Ba U12 1 0.00600(17) 0.01362(19)
Ba U13 1 0.00063(12) -0.00077(12)
Ba U23 1 0.00063(12) -0.00077(12)
Ba U11 2 0.01438(15) -0.01199(16)
Ba U22 2 0.01438(15) 0.01199(16)
Ba U33 2 0.0034(2) 0
Ba U12 2 -0.01290(19) 0
Ba U13 2 0.00021(13) 0.00068(18)
Ba U23 2 0.00021(13) -0.00068(18)
Sr2 U11 1 -0.00890(14) -0.01454(16)
Sr2 U22 1 -0.00890(14) -0.01454(16)
Sr2 U33 1 -0.0019(2) -0.0014(2)
Sr2 U12 1 0.00600(17) 0.01362(19)
Sr2 U13 1 0.00063(12) -0.00077(12)
Sr2 U23 1 0.00063(12) -0.00077(12)
Sr2 U11 2 0.01438(15) -0.01199(16)
Sr2 U22 2 0.01438(15) 0.01199(16)
Sr2 U33 2 0.0034(2) 0
Sr2 U12 2 -0.01290(19) 0
Sr2 U13 2 0.00021(13) 0.00068(18)
Sr2 U23 2 0.00021(13) -0.00068(18)
K U11 1 -0.00890(14) -0.01454(16)
K U22 1 -0.00890(14) -0.01454(16)
K U33 1 -0.0019(2) -0.0014(2)
K U12 1 0.00600(17) 0.01362(19)
K U13 1 0.00063(12) -0.00077(12)
K U23 1 0.00063(12) -0.00077(12)
K U11 2 0.01438(15) -0.01199(16)
K U22 2 0.01438(15) 0.01199(16)
K U33 2 0.0034(2) 0
K U12 2 -0.01290(19) 0
K U13 2 0.00021(13) 0.00068(18)
K U23 2 0.00021(13) -0.00068(18)

loop_
_atom_type_symbol
_atom_type_scat_dispersion_real
_atom_type_scat_dispersion_imag
_atom_type_scat_source
K 0.201 0.249 'International Tables Vol C Tables  4.2.6.8 and 6.1.1.1'
Na 0.036 0.025 'International Tables Vol C Tables  4.2.6.8 and 6.1.1.1'
Ba -0.324 2.282 'International Tables Vol C Tables  4.2.6.8 and 6.1.1.1'
Sr -1.531 3.250 'International Tables Vol C Tables  4.2.6.8 and 6.1.1.1'
Nb -2.073 0.622 'International Tables Vol C Tables  4.2.6.8 and 6.1.1.1'
O 0.011 0.006 'International Tables Vol C Tables  4.2.6.8 and 6.1.1.1'

loop_
_cell_wave_vector_seq_id
_cell_wave_vector_x
_cell_wave_vector_y
_cell_wave_vector_z
1 0.30720 0.30720 0.00000
2 0.30720 -0.30720 0.00000

loop_
_geom_bond_atom_site_label_1
_geom_bond_atom_site_label_2
_geom_bond_site_symmetry_2
_geom_bond_publ_flag
_geom_bond_distance_max
_geom_bond_distance_min
_geom_bond_distance_av
Nb1 O1 2_555 yes 2.018(5) 1.923(5) 1.968(5)
Nb1 O1 3_555 yes 2.018(5) 1.923(5) 1.968(5)
Nb1 O1 6_565 yes 2.018(5) 1.923(5) 1.967(5)
Nb1 O1 7_455 yes 2.018(5) 1.923(5) 1.967(5)
Nb1 O4 . yes 1.911(13) 1.734(14) 1.842(9)
Nb1 O4 9_554 yes 2.187(10) 2.024(14) 2.127(9)
Nb2 O1 2_555 yes 2.000(5) 1.887(5) 1.940(5)
Nb2 O2 . yes 2.011(5) 1.943(5) 1.972(5)
Nb2 O2 2_555 yes 2.051(5) 1.971(5) 2.013(5)
Nb2 O3 2_655 yes 2.050(5) 1.944(5) 1.995(5)
Nb2 O5 5_555 yes 1.915(6) 1.805(6) 1.863(6)
Nb2 O5 13_554 yes 2.174(6) 2.055(6) 2.110(6)
Sr1 O2 . yes 3.165(5) 2.533(5) 2.843(5)
Sr1 O2 9_555 yes 2.906(5) 2.433(5) 2.656(5)
Sr1 O2 2_555 yes 3.165(5) 2.533(5) 2.843(5)
Sr1 O2 10_555 yes 2.906(5) 2.433(5) 2.656(5)
Sr1 O2 4_555 yes 3.165(5) 2.533(5) 2.843(5)
Sr1 O2 12_555 yes 2.906(5) 2.433(5) 2.656(5)
Sr1 O2 6_555 yes 3.165(5) 2.533(5) 2.843(5)
Sr1 O2 14_555 yes 2.906(5) 2.433(5) 2.656(5)
Sr1 O5 3_545 yes 2.841(4) 2.573(4) 2.718(4)
Sr1 O5 5_555 yes 2.841(4) 2.573(4) 2.718(4)
Sr1 O5 7_455 yes 2.841(4) 2.573(4) 2.718(4)
Sr1 O5 8_445 yes 2.841(4) 2.573(4) 2.718(4)
Ba O1 3_555 yes 3.299(5) 2.643(5) 2.940(5)
Ba O1 11_555 yes 2.976(5) 2.604(5) 2.768(5)
Ba O1 6_565 yes 3.299(5) 2.643(5) 2.949(5)
Ba O1 14_565 yes 2.976(5) 2.604(5) 2.772(5)
Ba O3 . yes 3.039(6) 2.622(6) 2.820(5)
Ba O3 9_555 yes 2.835(6) 2.578(5) 2.699(5)
Ba O4 . yes 3.366(4) 2.657(4) 3.025(4)
Ba O5 . yes 4.105(5) 2.775(5) 3.462(5)
Ba O5 3_555 yes 3.804(5) 2.550(5) 3.167(5)
Ba O5 6_565 yes 3.805(5) 2.549(5) 3.188(5)
Ba O5 8_455 yes 4.105(5) 2.774(5) 3.430(5)
Sr2 O1 3_555 yes 3.299(5) 2.643(5) 2.940(5)
Sr2 O1 11_555 yes 2.976(5) 2.604(5) 2.768(5)
Sr2 O1 6_565 yes 3.299(5) 2.643(5) 2.949(5)
Sr2 O1 14_565 yes 2.976(5) 2.604(5) 2.772(5)
Sr2 O3 . yes 3.039(6) 2.622(6) 2.820(5)
Sr2 O3 9_555 yes 2.835(6) 2.578(5) 2.699(5)
Sr2 O4 . yes 3.366(4) 2.657(4) 3.025(4)
Sr2 O5 . yes 4.105(5) 2.775(5) 3.462(5)
Sr2 O5 3_555 yes 3.804(5) 2.550(5) 3.167(5)
Sr2 O5 6_565 yes 3.805(5) 2.549(5) 3.188(5)
Sr2 O5 8_455 yes 4.105(5) 2.774(5) 3.430(5)
Na1 O2 . yes 3.165(5) 2.533(5) 2.843(5)
Na1 O2 9_555 yes 2.906(5) 2.433(5) 2.656(5)
Na1 O2 2_555 yes 3.165(5) 2.533(5) 2.843(5)
Na1 O2 10_555 yes 2.906(5) 2.433(5) 2.656(5)
Na1 O2 4_555 yes 3.165(5) 2.533(5) 2.843(5)
Na1 O2 12_555 yes 2.906(5) 2.433(5) 2.656(5)
Na1 O2 6_555 yes 3.165(5) 2.533(5) 2.843(5)
Na1 O2 14_555 yes 2.906(5) 2.433(5) 2.656(5)
Na1 O5 3_545 yes 2.841(4) 2.573(4) 2.718(4)
Na1 O5 5_555 yes 2.841(4) 2.573(4) 2.718(4)
Na1 O5 7_455 yes 2.841(4) 2.573(4) 2.718(4)
Na1 O5 8_445 yes 2.841(4) 2.573(4) 2.718(4)
K O1 3_555 yes 3.299(5) 2.643(5) 2.940(5)
K O1 11_555 yes 2.976(5) 2.604(5) 2.768(5)
K O1 6_565 yes 3.299(5) 2.643(5) 2.949(5)
K O1 14_565 yes 2.976(5) 2.604(5) 2.772(5)
K O3 . yes 3.039(6) 2.622(6) 2.820(5)
K O3 9_555 yes 2.835(6) 2.578(5) 2.699(5)
K O4 . yes 3.366(4) 2.657(4) 3.025(4)
K O5 . yes 4.105(5) 2.775(5) 3.462(5)
K O5 3_555 yes 3.804(5) 2.550(5) 3.167(5)
K O5 6_565 yes 3.805(5) 2.549(5) 3.188(5)
K O5 8_455 yes 4.105(5) 2.774(5) 3.430(5)
